data_4066617
loop_
_publ_author_name
'Pa\<zick\'y, Marek'
'Loos, Annette'
'Ferreira, Maria Jo\~ao'
'Serra, Daniel'
'Vinokurov, Nikolai'
'Rominger, Frank'
'J\"akel, Christoph'
'Hashmi, A. Stephen K.'
'Limbach, Michael'

_publ_section_title
;
 Synthesis, Reactivity, and Electrochemical Studies of Gold(I) and
 Gold(III) Complexes Supported by N-Heterocyclic Carbenes and Their
 Application in Catalysis
;
_journal_coden_ASTM ORGND7
_journal_issue 20
_journal_name_full Organometallics
_journal_page_first 4448
_journal_page_last 4458
_journal_paper_doi 10.1021/om1005484
_journal_volume 29
_journal_year 2010
_chemical_formula_sum 'C18 H19 Au Cl3 N3'
_chemical_formula_weight 580.68
_chemical_name_common 'in manuscript 2e'
_space_group_IT_number 14
_symmetry_cell_setting monoclinic
_symmetry_space_group_name_Hall '-P 2yn'
_symmetry_space_group_name_H-M 'P 1 21/n 1'
_atom_sites_solution_hydrogens geom
_atom_sites_solution_primary direct
_atom_sites_solution_secondary difmap
_audit_creation_method SHELXL-97
_cell_angle_alpha 90.00
_cell_angle_beta 103.77
_cell_angle_gamma 90.00
_cell_formula_units_Z 4
_cell_length_a 9.76350(10)
_cell_length_b 14.8670(2)
_cell_length_c 14.1505(2)
_cell_measurement_temperature 200(2)
_cell_volume 1994.97(4)
_computing_cell_refinement 'Bruker SMART'
_computing_data_collection 'Bruker SMART'
_computing_data_reduction 'Bruker SAINT'
_computing_molecular_graphics 'Bruker SHELXTL'
_computing_publication_material 'Bruker SHELXTL'
_computing_structure_refinement 'SHELXL-97 (Sheldrick, 2008)'
_computing_structure_solution 'SHELXS-97 (Sheldrick, 2008)'
_diffrn_ambient_temperature 200(2)
_diffrn_measured_fraction_theta_full 1.000
_diffrn_measured_fraction_theta_max 1.000
_diffrn_measurement_device_type 'CCD area detector'
_diffrn_measurement_method 'omega scans'
_diffrn_radiation_monochromator graphite
_diffrn_radiation_source 'fine-focus sealed tube'
_diffrn_radiation_type MoK\a
_diffrn_radiation_wavelength 0.71073
_diffrn_reflns_av_R_equivalents 0.0594
_diffrn_reflns_av_sigmaI/netI 0.0474
_diffrn_reflns_limit_h_max 12
_diffrn_reflns_limit_h_min -12
_diffrn_reflns_limit_k_max 19
_diffrn_reflns_limit_k_min -19
_diffrn_reflns_limit_l_max 18
_diffrn_reflns_limit_l_min -18
_diffrn_reflns_number 19709
_diffrn_reflns_theta_full 27.46
_diffrn_reflns_theta_max 27.46
_diffrn_reflns_theta_min 2.02
_exptl_absorpt_coefficient_mu 7.782
_exptl_absorpt_correction_T_max 0.5749
_exptl_absorpt_correction_T_min 0.2036
_exptl_absorpt_correction_type multi-scan
_exptl_absorpt_process_details
;
Sheldrick, G. M. (2008). <i>SADABS</i>. University of G\"ottingen, Germany.
;
_exptl_crystal_colour yellow
_exptl_crystal_density_diffrn 1.933
_exptl_crystal_density_method 'not measured'
_exptl_crystal_description polyhedron
_exptl_crystal_F_000 1112
_exptl_crystal_size_max 0.30
_exptl_crystal_size_mid 0.18
_exptl_crystal_size_min 0.08
_refine_diff_density_max 0.668
_refine_diff_density_min -1.347
_refine_diff_density_rms 0.149
_refine_ls_extinction_method none
_refine_ls_goodness_of_fit_ref 1.074
_refine_ls_hydrogen_treatment constr
_refine_ls_matrix_type full
_refine_ls_number_parameters 229
_refine_ls_number_reflns 4569
_refine_ls_number_restraints 0
_refine_ls_restrained_S_all 1.074
_refine_ls_R_factor_all 0.0464
_refine_ls_R_factor_gt 0.0321
_refine_ls_shift/su_max 0.000
_refine_ls_shift/su_mean 0.000
_refine_ls_structure_factor_coef Fsqd
_refine_ls_weighting_details 'calc w=1/[\s^2^(Fo^2^)+(0.0257P)^2^+1.7691P] where P=(Fo^2^+2Fc^2^)/3'
_refine_ls_weighting_scheme calc
_refine_ls_wR_factor_gt 0.0658
_refine_ls_wR_factor_ref 0.0706
_reflns_number_gt 3761
_reflns_number_total 4569
_reflns_threshold_expression >2sigma(I)
_cod_data_source_file om1005484_si_002.cif
_cod_data_source_block pa3
_cod_depositor_comments
;
The following automatic conversions were performed:

'_symmetry_cell_setting' value 'Monoclinic' changed to 'monoclinic'
according to /home/saulius/struct/CIF-dictionaries/cif_core.dic
dictionary named 'cif_core.dic' version 2.4.1 from 2010-06-29.

Automatic conversion script
Id: cif_fix_values 1715 2011-07-08 13:25:40Z adriana 

 Updated bibliographic information.

 Antanas Vaitkus,
 2021-09-21
;
_cod_original_cell_volume 1994.98(4)
_cod_original_sg_symbol_H-M P2(1)/n
_cod_database_code 4066617

loop_
_symmetry_equiv_pos_as_xyz
'x, y, z'
'-x+1/2, y+1/2, -z+1/2'
'-x, -y, -z'
'x-1/2, -y-1/2, z-1/2'

loop_
_atom_site_label
_atom_site_type_symbol
_atom_site_fract_x
_atom_site_fract_y
_atom_site_fract_z
_atom_site_U_iso_or_equiv
_atom_site_adp_type
_atom_site_occupancy
_atom_site_symmetry_multiplicity
_atom_site_calc_flag
_atom_site_refinement_flags
Au1 Au 0.392710(18) 0.232090(13) 0.440762(12) 0.02200(7) Uani 1 1 d .
Cl1 Cl 0.63535(14) 0.25182(9) 0.48424(10) 0.0355(3) Uani 1 1 d .
Cl2 Cl 0.36228(12) 0.33072(8) 0.55842(8) 0.0272(3) Uani 1 1 d .
Cl3 Cl 0.41533(14) 0.13357(9) 0.32094(9) 0.0358(3) Uani 1 1 d .
N1 N 0.1045(4) 0.1694(3) 0.4529(3) 0.0253(9) Uani 1 1 d .
N2 N 0.0978(5) 0.2358(3) 0.3165(3) 0.0280(9) Uani 1 1 d .
N3 N 0.1356(4) 0.4233(3) 0.3398(3) 0.0336(10) Uani 1 1 d .
C1 C 0.1846(5) 0.2113(3) 0.4014(3) 0.0240(10) Uani 1 1 d .
C2 C -0.0377(5) 0.2089(4) 0.3147(4) 0.0343(12) Uani 1 1 d .
H2 H -0.1186 0.2181 0.2630 0.041 Uiso 1 1 calc R
C3 C -0.0346(5) 0.1675(4) 0.3985(4) 0.0356(12) Uani 1 1 d .
H3 H -0.1127 0.1416 0.4177 0.043 Uiso 1 1 calc R
C4 C 0.1509(5) 0.1377(3) 0.5529(3) 0.0254(10) Uani 1 1 d .
C5 C 0.1158(5) 0.1897(3) 0.6247(3) 0.0266(10) Uani 1 1 d .
C6 C 0.1595(5) 0.1581(4) 0.7202(3) 0.0308(11) Uani 1 1 d .
H6 H 0.1344 0.1912 0.7709 0.037 Uiso 1 1 calc R
C7 C 0.2378(5) 0.0806(4) 0.7435(4) 0.0360(13) Uani 1 1 d .
C8 C 0.2700(6) 0.0317(4) 0.6680(4) 0.0379(13) Uani 1 1 d .
H8 H 0.3246 -0.0216 0.6831 0.045 Uiso 1 1 calc R
C9 C 0.2254(6) 0.0578(3) 0.5707(4) 0.0325(12) Uani 1 1 d .
C10 C 0.0303(6) 0.2750(4) 0.6029(4) 0.0378(13) Uani 1 1 d .
H10A H 0.0613 0.3092 0.5527 0.057 Uiso 1 1 calc R
H10B H 0.0437 0.3113 0.6622 0.057 Uiso 1 1 calc R
H10C H -0.0698 0.2597 0.5798 0.057 Uiso 1 1 calc R
C11 C 0.2894(6) 0.0512(5) 0.8480(4) 0.0488(16) Uani 1 1 d .
H11A H 0.3791 0.0811 0.8768 0.073 Uiso 1 1 calc R
H11B H 0.3031 -0.0141 0.8505 0.073 Uiso 1 1 calc R
H11C H 0.2196 0.0677 0.8846 0.073 Uiso 1 1 calc R
C12 C 0.2560(7) 0.0000(4) 0.4906(4) 0.0521(17) Uani 1 1 d .
H12A H 0.1679 -0.0122 0.4422 0.078 Uiso 1 1 calc R
H12B H 0.2980 -0.0569 0.5181 0.078 Uiso 1 1 calc R
H12C H 0.3218 0.0315 0.4595 0.078 Uiso 1 1 calc R
C13 C 0.1395(6) 0.2909(4) 0.2413(3) 0.0350(12) Uani 1 1 d .
H13A H 0.0556 0.3037 0.1881 0.042 Uiso 1 1 calc R
H13B H 0.2081 0.2572 0.2135 0.042 Uiso 1 1 calc R
C14 C 0.2046(5) 0.3781(3) 0.2843(3) 0.0271(11) Uani 1 1 d .
C15 C 0.3301(6) 0.4072(4) 0.2666(4) 0.0405(14) Uani 1 1 d .
H15 H 0.3745 0.3746 0.2244 0.049 Uiso 1 1 calc R
C16 C 0.3901(6) 0.4856(4) 0.3122(5) 0.0539(17) Uani 1 1 d .
H16 H 0.4775 0.5069 0.3026 0.065 Uiso 1 1 calc R
C17 C 0.3219(6) 0.5315(4) 0.3707(4) 0.0475(16) Uani 1 1 d .
H17 H 0.3608 0.5850 0.4031 0.057 Uiso 1 1 calc R
C18 C 0.1957(6) 0.4982(4) 0.3816(4) 0.0430(14) Uani 1 1 d .
H18 H 0.1478 0.5308 0.4217 0.052 Uiso 1 1 calc R

loop_
_atom_site_aniso_label
_atom_site_aniso_U_11
_atom_site_aniso_U_22
_atom_site_aniso_U_33
_atom_site_aniso_U_23
_atom_site_aniso_U_13
_atom_site_aniso_U_12
Au1 0.02095(10) 0.02651(11) 0.01886(10) -0.00028(7) 0.00542(7) -0.00407(8)
Cl1 0.0223(6) 0.0448(8) 0.0394(7) -0.0013(5) 0.0073(5) -0.0036(5)
Cl2 0.0254(6) 0.0322(7) 0.0222(5) -0.0069(5) 0.0019(4) -0.0017(5)
Cl3 0.0387(7) 0.0429(8) 0.0304(6) -0.0145(5) 0.0169(5) -0.0058(6)
N1 0.023(2) 0.031(2) 0.022(2) -0.0005(16) 0.0045(16) -0.0048(17)
N2 0.032(2) 0.031(2) 0.020(2) -0.0039(16) 0.0030(17) -0.0045(18)
N3 0.034(3) 0.036(3) 0.030(2) 0.0021(19) 0.0069(19) 0.001(2)
C1 0.023(2) 0.029(3) 0.020(2) -0.0029(18) 0.0047(19) -0.0036(19)
C2 0.022(3) 0.047(3) 0.031(3) -0.004(2) 0.000(2) -0.004(2)
C3 0.024(3) 0.050(4) 0.031(3) -0.003(2) 0.004(2) -0.010(2)
C4 0.021(2) 0.032(3) 0.024(2) 0.0040(19) 0.0063(19) -0.006(2)
C5 0.017(2) 0.034(3) 0.030(3) -0.001(2) 0.0083(19) -0.005(2)
C6 0.025(3) 0.045(3) 0.023(2) 0.000(2) 0.008(2) -0.002(2)
C7 0.027(3) 0.053(4) 0.029(3) 0.009(2) 0.008(2) -0.011(3)
C8 0.041(3) 0.031(3) 0.044(3) 0.013(2) 0.015(3) 0.003(2)
C9 0.036(3) 0.029(3) 0.036(3) 0.002(2) 0.014(2) -0.007(2)
C10 0.033(3) 0.047(4) 0.035(3) 0.000(2) 0.012(2) 0.010(3)
C11 0.041(4) 0.074(5) 0.030(3) 0.018(3) 0.006(3) -0.004(3)
C12 0.085(5) 0.029(3) 0.050(4) -0.007(3) 0.032(3) 0.005(3)
C13 0.045(3) 0.040(3) 0.018(2) 0.003(2) 0.005(2) -0.008(3)
C14 0.026(3) 0.034(3) 0.020(2) 0.011(2) 0.0023(19) -0.001(2)
C15 0.030(3) 0.046(4) 0.047(3) 0.013(3) 0.012(3) 0.001(3)
C16 0.032(3) 0.050(4) 0.078(5) 0.016(3) 0.009(3) -0.009(3)
C17 0.047(4) 0.029(3) 0.057(4) 0.001(3) -0.007(3) -0.007(3)
C18 0.052(4) 0.036(3) 0.040(3) -0.001(2) 0.008(3) 0.005(3)

loop_
_atom_type_symbol
_atom_type_description
_atom_type_scat_dispersion_real
_atom_type_scat_dispersion_imag
_atom_type_scat_source
C C 0.0033 0.0016 'International Tables Vol C Tables 4.2.6.8 and 6.1.1.4'
H H 0.0000 0.0000 'International Tables Vol C Tables 4.2.6.8 and 6.1.1.4'
N N 0.0061 0.0033 'International Tables Vol C Tables 4.2.6.8 and 6.1.1.4'
Cl Cl 0.1484 0.1585 'International Tables Vol C Tables 4.2.6.8 and 6.1.1.4'
Au Au -2.0133 8.8022 'International Tables Vol C Tables 4.2.6.8 and 6.1.1.4'

loop_
_geom_angle_atom_site_label_1
_geom_angle_atom_site_label_2
_geom_angle_atom_site_label_3
_geom_angle
C1 Au1 Cl2 90.15(13)
C1 Au1 Cl3 88.02(13)
Cl2 Au1 Cl3 178.12(4)
C1 Au1 Cl1 178.16(14)
Cl2 Au1 Cl1 91.56(4)
Cl3 Au1 Cl1 90.28(5)
C1 N1 C3 109.0(4)
C1 N1 C4 126.2(4)
C3 N1 C4 124.5(4)
C1 N2 C2 109.7(4)
C1 N2 C13 124.8(4)
C2 N2 C13 125.2(4)
C18 N3 C14 116.9(5)
N1 C1 N2 106.6(4)
N1 C1 Au1 127.2(3)
N2 C1 Au1 126.2(3)
C3 C2 N2 107.4(4)
C2 C3 N1 107.2(4)
C9 C4 C5 123.9(4)
C9 C4 N1 118.9(4)
C5 C4 N1 117.2(4)
C4 C5 C6 116.7(5)
C4 C5 C10 122.8(4)
C6 C5 C10 120.5(4)
C7 C6 C5 122.5(5)
C6 C7 C8 117.9(5)
C6 C7 C11 120.9(5)
C8 C7 C11 121.2(5)
C7 C8 C9 122.5(5)
C4 C9 C8 116.5(5)
C4 C9 C12 122.8(5)
C8 C9 C12 120.8(5)
N2 C13 C14 110.4(4)
N3 C14 C15 123.1(5)
N3 C14 C13 116.6(4)
C15 C14 C13 120.3(5)
C14 C15 C16 118.2(6)
C17 C16 C15 119.2(6)
C16 C17 C18 118.0(6)
N3 C18 C17 124.5(6)

loop_
_geom_bond_atom_site_label_1
_geom_bond_atom_site_label_2
_geom_bond_distance
Au1 C1 1.999(5)
Au1 Cl2 2.2905(11)
Au1 Cl3 2.2906(12)
Au1 Cl1 2.3201(13)
N1 C1 1.343(6)
N1 C3 1.394(6)
N1 C4 1.457(6)
N2 C1 1.345(6)
N2 C2 1.376(6)
N2 C13 1.476(6)
N3 C18 1.330(7)
N3 C14 1.332(6)
C2 C3 1.330(7)
C4 C9 1.383(7)
C4 C5 1.384(7)
C5 C6 1.398(7)
C5 C10 1.508(7)
C6 C7 1.378(8)
C7 C8 1.389(8)
C7 C11 1.510(7)
C8 C9 1.396(7)
C9 C12 1.509(7)
C13 C14 1.507(7)
C14 C15 1.377(7)
C15 C16 1.393(8)
C16 C17 1.362(9)
C17 C18 1.370(8)

loop_
_geom_torsion_atom_site_label_1
_geom_torsion_atom_site_label_2
_geom_torsion_atom_site_label_3
_geom_torsion_atom_site_label_4
_geom_torsion
C3 N1 C1 N2 0.3(5)
C4 N1 C1 N2 -174.6(4)
C3 N1 C1 Au1 -178.7(4)
C4 N1 C1 Au1 6.4(7)
C2 N2 C1 N1 -0.1(5)
C13 N2 C1 N1 174.3(4)
C2 N2 C1 Au1 178.9(4)
C13 N2 C1 Au1 -6.7(7)
Cl2 Au1 C1 N1 -68.5(4)
Cl3 Au1 C1 N1 111.9(4)
Cl1 Au1 C1 N1 90(4)
Cl2 Au1 C1 N2 112.7(4)
Cl3 Au1 C1 N2 -66.9(4)
Cl1 Au1 C1 N2 -89(4)
C1 N2 C2 C3 -0.1(6)
C13 N2 C2 C3 -174.5(5)
N2 C2 C3 N1 0.3(6)
C1 N1 C3 C2 -0.4(6)
C4 N1 C3 C2 174.6(5)
C1 N1 C4 C9 -78.8(6)
C3 N1 C4 C9 107.0(6)
C1 N1 C4 C5 101.8(5)
C3 N1 C4 C5 -72.3(6)
C9 C4 C5 C6 0.0(7)
N1 C4 C5 C6 179.3(4)
C9 C4 C5 C10 -177.9(5)
N1 C4 C5 C10 1.4(7)
C4 C5 C6 C7 2.1(7)
C10 C5 C6 C7 -180.0(5)
C5 C6 C7 C8 -1.8(8)
C5 C6 C7 C11 176.8(5)
C6 C7 C8 C9 -0.5(8)
C11 C7 C8 C9 -179.1(5)
C5 C4 C9 C8 -2.1(8)
N1 C4 C9 C8 178.6(4)
C5 C4 C9 C12 176.8(5)
N1 C4 C9 C12 -2.5(7)
C7 C8 C9 C4 2.4(8)
C7 C8 C9 C12 -176.6(5)
C1 N2 C13 C14 -54.8(7)
C2 N2 C13 C14 118.7(5)
C18 N3 C14 C15 -2.3(7)
C18 N3 C14 C13 177.0(4)
N2 C13 C14 N3 -47.5(6)
N2 C13 C14 C15 131.9(5)
N3 C14 C15 C16 2.8(8)
C13 C14 C15 C16 -176.6(5)
C14 C15 C16 C17 -1.3(9)
C15 C16 C17 C18 -0.4(9)
C14 N3 C18 C17 0.4(8)
C16 C17 C18 N3 0.9(9)
